data_4028731
loop_
_publ_author_name
'Yu Peng'
'Long Luo'
'Chang-Song Yan'
'Jian-Jian Zhang'
'Ya-Wen Wang'

_publ_section_title
;
 Ni-Catalyzed Reductive Homocoupling of Unactivated Alkyl Bromides at Room
 Temperature and Its Synthetic Application
;
_journal_name_full 'Journal of Organic Chemistry'
_journal_page_first 10960
_journal_page_last 10967
_journal_paper_doi 10.1021/jo401936v
_journal_volume 78
_journal_year 2013
_chemical_absolute_configuration unk
_chemical_formula_sum 'C38 H62 O4'
_chemical_formula_weight 582.88
_chemical_name_systematic
; 
 ? 
;
_space_group_IT_number 18
_symmetry_cell_setting orthorhombic
_symmetry_space_group_name_Hall 'P 2 2ab'
_symmetry_space_group_name_H-M 'P 21 21 2'
_atom_sites_solution_hydrogens geom
_atom_sites_solution_primary direct
_atom_sites_solution_secondary difmap
_audit_creation_method SHELXL-97
_cell_angle_alpha 90.00
_cell_angle_beta 90.00
_cell_angle_gamma 90.00
_cell_formula_units_Z 2
_cell_length_a 13.010(17)
_cell_length_b 18.68(2)
_cell_length_c 7.224(9)
_cell_measurement_reflns_used 2274
_cell_measurement_temperature 296(2)
_cell_measurement_theta_max 19.36
_cell_measurement_theta_min 2.18
_cell_volume 1756(4)
_computing_cell_refinement 'Bruker SAINT'
_computing_data_collection 'Bruker APEX2'
_computing_data_reduction 'Bruker SAINT'
_computing_molecular_graphics 'Bruker SHELXTL'
_computing_publication_material 'Bruker SHELXTL'
_computing_structure_refinement 'SHELXL-97 (Sheldrick, 2008)'
_computing_structure_solution 'SHELXS-97 (Sheldrick, 2008)'
_diffrn_ambient_temperature 296(2)
_diffrn_measured_fraction_theta_full 0.999
_diffrn_measured_fraction_theta_max 0.999
_diffrn_measurement_device_type 'Bruker APEX-II CCD'
_diffrn_measurement_method '\f and \w scans'
_diffrn_radiation_monochromator graphite
_diffrn_radiation_source 'fine-focus sealed tube'
_diffrn_radiation_type MoK\a
_diffrn_radiation_wavelength 0.71073
_diffrn_reflns_av_R_equivalents 0.0526
_diffrn_reflns_av_sigmaI/netI 0.0505
_diffrn_reflns_limit_h_max 14
_diffrn_reflns_limit_h_min -15
_diffrn_reflns_limit_k_max 22
_diffrn_reflns_limit_k_min -22
_diffrn_reflns_limit_l_max 8
_diffrn_reflns_limit_l_min -8
_diffrn_reflns_number 12795
_diffrn_reflns_theta_full 25.50
_diffrn_reflns_theta_max 25.50
_diffrn_reflns_theta_min 2.18
_exptl_absorpt_coefficient_mu 0.069
_exptl_absorpt_correction_T_max 0.9870
_exptl_absorpt_correction_T_min 0.9809
_exptl_absorpt_correction_type multi-scan
_exptl_absorpt_process_details SADABS
_exptl_crystal_colour colorless
_exptl_crystal_density_diffrn 1.102
_exptl_crystal_description block
_exptl_crystal_F_000 644
_exptl_crystal_size_max 0.28
_exptl_crystal_size_mid 0.25
_exptl_crystal_size_min 0.19
_refine_diff_density_max 0.166
_refine_diff_density_min -0.132
_refine_diff_density_rms 0.035
_refine_ls_abs_structure_details 'Flack H D (1983), Acta Cryst. A39, 876-881'
_refine_ls_abs_structure_Flack 0.0(16)
_refine_ls_extinction_method none
_refine_ls_goodness_of_fit_ref 1.020
_refine_ls_hydrogen_treatment constr
_refine_ls_matrix_type full
_refine_ls_number_parameters 194
_refine_ls_number_reflns 3276
_refine_ls_number_restraints 0
_refine_ls_restrained_S_all 1.020
_refine_ls_R_factor_all 0.0713
_refine_ls_R_factor_gt 0.0455
_refine_ls_shift/su_max 0.000
_refine_ls_shift/su_mean 0.000
_refine_ls_structure_factor_coef Fsqd
_refine_ls_weighting_details 'calc w=1/[\s^2^(Fo^2^)+(0.0486P)^2^+0.0000P] where P=(Fo^2^+2Fc^2^)/3'
_refine_ls_weighting_scheme calc
_refine_ls_wR_factor_gt 0.0940
_refine_ls_wR_factor_ref 0.1057
_reflns_number_gt 2354
_reflns_number_total 3276
_reflns_threshold_expression >2sigma(I)
_cod_data_source_file jo401936v_si_002.cif
_cod_data_source_block p21212
_cod_database_code 4028731

loop_
_symmetry_equiv_pos_as_xyz
'x, y, z'
'-x, -y, z'
'-x+1/2, y+1/2, -z'
'x+1/2, -y+1/2, -z'

loop_
_atom_site_label
_atom_site_type_symbol
_atom_site_fract_x
_atom_site_fract_y
_atom_site_fract_z
_atom_site_U_iso_or_equiv
_atom_site_adp_type
_atom_site_occupancy
_atom_site_symmetry_multiplicity
_atom_site_calc_flag
_atom_site_refinement_flags
C1 C 0.62324(16) 0.73092(11) 0.8373(3) 0.0439(5) Uani 1 1 d .
H1 H 0.6101 0.7823 0.8506 0.053 Uiso 1 1 calc R
C2 C 0.73376(16) 0.72041(11) 0.7812(3) 0.0468(6) Uani 1 1 d .
H2A H 0.7780 0.7403 0.8764 0.056 Uiso 1 1 calc R
H2B H 0.7465 0.7465 0.6675 0.056 Uiso 1 1 calc R
C3 C 0.76158(16) 0.64191(10) 0.7520(3) 0.0446(6) Uani 1 1 d .
H3A H 0.8358 0.6373 0.7574 0.054 Uiso 1 1 calc R
H3B H 0.7401 0.6281 0.6285 0.054 Uiso 1 1 calc R
C4 C 0.71376(14) 0.58862(10) 0.8927(3) 0.0359(5) Uani 1 1 d .
C5 C 0.80005(15) 0.53601(11) 0.9604(3) 0.0422(5) Uani 1 1 d .
H5 H 0.8544 0.5661 1.0131 0.051 Uiso 1 1 calc R
C6 C 0.76160(16) 0.48936(11) 1.1173(3) 0.0479(6) Uani 1 1 d .
C7 C 0.7205(2) 0.53044(12) 1.2773(3) 0.0602(7) Uani 1 1 d .
H7A H 0.7760 0.5568 1.3353 0.072 Uiso 1 1 calc R
H7B H 0.6928 0.4974 1.3680 0.072 Uiso 1 1 calc R
C8 C 0.63639(18) 0.58269(12) 1.2182(3) 0.0518(6) Uani 1 1 d .
H8A H 0.6160 0.6116 1.3234 0.062 Uiso 1 1 calc R
H8B H 0.5767 0.5561 1.1764 0.062 Uiso 1 1 calc R
C9 C 0.67433(16) 0.63144(10) 1.0622(3) 0.0388(5) Uani 1 1 d .
H9 H 0.7357 0.6547 1.1126 0.047 Uiso 1 1 calc R
C10 C 0.59854(16) 0.69382(11) 1.0220(3) 0.0412(5) Uani 1 1 d .
C11 C 0.48560(16) 0.67057(12) 1.0082(3) 0.0491(6) Uani 1 1 d .
H11A H 0.4813 0.6244 0.9473 0.059 Uiso 1 1 calc R
H11B H 0.4568 0.6658 1.1314 0.059 Uiso 1 1 calc R
C12 C 0.45391(17) 0.72187(13) 0.7143(3) 0.0528(6) Uani 1 1 d .
C13 C 0.4324(2) 0.79663(15) 0.6434(4) 0.0774(9) Uani 1 1 d .
H13A H 0.4745 0.8304 0.7090 0.116 Uiso 1 1 calc R
H13B H 0.3612 0.8080 0.6628 0.116 Uiso 1 1 calc R
H13C H 0.4477 0.7989 0.5136 0.116 Uiso 1 1 calc R
C14 C 0.39335(19) 0.66534(15) 0.6115(4) 0.0701(8) Uani 1 1 d .
H14A H 0.4171 0.6626 0.4858 0.105 Uiso 1 1 calc R
H14B H 0.3217 0.6777 0.6127 0.105 Uiso 1 1 calc R
H14C H 0.4028 0.6198 0.6707 0.105 Uiso 1 1 calc R
C15 C 0.6089(2) 0.74979(12) 1.1751(3) 0.0622(7) Uani 1 1 d .
H15A H 0.6751 0.7722 1.1670 0.093 Uiso 1 1 calc R
H15B H 0.6018 0.7270 1.2936 0.093 Uiso 1 1 calc R
H15C H 0.5562 0.7853 1.1610 0.093 Uiso 1 1 calc R
C16 C 0.62996(15) 0.54437(11) 0.7980(3) 0.0443(5) Uani 1 1 d .
H16A H 0.5976 0.5138 0.8875 0.066 Uiso 1 1 calc R
H16B H 0.6601 0.5157 0.7021 0.066 Uiso 1 1 calc R
H16C H 0.5796 0.5759 0.7451 0.066 Uiso 1 1 calc R
C17 C 0.7596(2) 0.41856(13) 1.1160(4) 0.0746(8) Uani 1 1 d .
H17A H 0.7322 0.3938 1.2161 0.089 Uiso 1 1 calc R
H17B H 0.7856 0.3936 1.0150 0.089 Uiso 1 1 calc R
C18 C 0.85021(17) 0.49359(12) 0.8021(3) 0.0508(6) Uani 1 1 d .
H18A H 0.8089 0.4513 0.7783 0.061 Uiso 1 1 calc R
H18B H 0.8488 0.5228 0.6912 0.061 Uiso 1 1 calc R
C19 C 0.96142(17) 0.46991(11) 0.8372(4) 0.0586(7) Uani 1 1 d .
H19A H 0.9645 0.4457 0.9559 0.070 Uiso 1 1 calc R
H19B H 0.9808 0.4356 0.7428 0.070 Uiso 1 1 calc R
O1 O 0.55952(10) 0.70363(8) 0.69124(19) 0.0447(4) Uani 1 1 d .
O2 O 0.42838(11) 0.72233(9) 0.9057(2) 0.0582(5) Uani 1 1 d .

loop_
_atom_site_aniso_label
_atom_site_aniso_U_11
_atom_site_aniso_U_22
_atom_site_aniso_U_33
_atom_site_aniso_U_23
_atom_site_aniso_U_13
_atom_site_aniso_U_12
C1 0.0434(14) 0.0410(12) 0.0474(14) 0.0029(11) -0.0007(11) 0.0041(10)
C2 0.0444(13) 0.0450(12) 0.0510(14) 0.0091(11) 0.0030(11) -0.0053(10)
C3 0.0357(12) 0.0523(13) 0.0459(14) 0.0037(11) 0.0080(10) 0.0017(10)
C4 0.0294(11) 0.0385(11) 0.0397(13) -0.0013(10) 0.0007(10) 0.0003(9)
C5 0.0326(11) 0.0455(12) 0.0486(14) -0.0034(11) -0.0058(10) 0.0014(9)
C6 0.0415(13) 0.0468(13) 0.0555(15) 0.0042(11) -0.0062(12) 0.0053(10)
C7 0.0723(17) 0.0580(15) 0.0502(15) 0.0136(13) -0.0026(14) 0.0082(13)
C8 0.0599(15) 0.0545(13) 0.0410(14) 0.0019(12) 0.0061(13) 0.0077(12)
C9 0.0377(11) 0.0399(11) 0.0388(13) -0.0012(10) -0.0018(10) -0.0001(9)
C10 0.0439(13) 0.0446(12) 0.0351(12) -0.0018(10) 0.0042(10) 0.0046(10)
C11 0.0417(13) 0.0626(14) 0.0429(14) 0.0065(12) 0.0074(12) 0.0103(11)
C12 0.0420(13) 0.0633(15) 0.0531(15) 0.0073(13) 0.0043(12) 0.0195(12)
C13 0.0729(19) 0.0830(18) 0.076(2) 0.0235(17) 0.0039(16) 0.0372(15)
C14 0.0500(16) 0.094(2) 0.0662(18) -0.0012(16) -0.0088(15) 0.0071(14)
C15 0.0788(19) 0.0547(14) 0.0531(16) -0.0138(13) -0.0005(14) 0.0114(13)
C16 0.0355(12) 0.0462(12) 0.0511(14) -0.0086(12) -0.0038(11) 0.0012(10)
C17 0.0803(19) 0.0543(16) 0.089(2) 0.0121(15) 0.0104(18) 0.0070(14)
C18 0.0420(14) 0.0516(13) 0.0587(15) -0.0095(13) 0.0000(12) 0.0093(10)
C19 0.0422(14) 0.0533(13) 0.0803(19) -0.0043(13) 0.0003(13) 0.0123(10)
O1 0.0383(9) 0.0539(8) 0.0419(9) 0.0014(8) 0.0013(7) 0.0095(7)
O2 0.0457(9) 0.0762(11) 0.0528(10) 0.0060(9) 0.0092(8) 0.0256(8)

loop_
_atom_type_symbol
_atom_type_description
_atom_type_scat_dispersion_real
_atom_type_scat_dispersion_imag
_atom_type_scat_source
C C 0.0033 0.0016 'International Tables Vol C Tables 4.2.6.8 and 6.1.1.4'
H H 0.0000 0.0000 'International Tables Vol C Tables 4.2.6.8 and 6.1.1.4'
O O 0.0106 0.0060 'International Tables Vol C Tables 4.2.6.8 and 6.1.1.4'

loop_
_geom_angle_atom_site_label_1
_geom_angle_atom_site_label_2
_geom_angle_atom_site_label_3
_geom_angle
_geom_angle_site_symmetry_1
O1 C1 C2 107.92(19) .
O1 C1 C10 110.93(18) .
C2 C1 C10 111.95(18) .
O1 C1 H1 108.7 .
C2 C1 H1 108.7 .
C10 C1 H1 108.7 .
C1 C2 C3 112.89(17) .
C1 C2 H2A 109.0 .
C3 C2 H2A 109.0 .
C1 C2 H2B 109.0 .
C3 C2 H2B 109.0 .
H2A C2 H2B 107.8 .
C2 C3 C4 115.50(18) .
C2 C3 H3A 108.4 .
C4 C3 H3A 108.4 .
C2 C3 H3B 108.4 .
C4 C3 H3B 108.4 .
H3A C3 H3B 107.5 .
C16 C4 C9 113.34(18) .
C16 C4 C3 109.84(19) .
C9 C4 C3 108.60(17) .
C16 C4 C5 108.09(18) .
C9 C4 C5 108.27(18) .
C3 C4 C5 108.59(17) .
C6 C5 C18 113.6(2) .
C6 C5 C4 110.93(18) .
C18 C5 C4 113.23(18) .
C6 C5 H5 106.1 .
C18 C5 H5 106.1 .
C4 C5 H5 106.1 .
C17 C6 C7 121.0(2) .
C17 C6 C5 125.2(2) .
C7 C6 C5 113.8(2) .
C6 C7 C8 111.8(2) .
C6 C7 H7A 109.3 .
C8 C7 H7A 109.3 .
C6 C7 H7B 109.3 .
C8 C7 H7B 109.3 .
H7A C7 H7B 107.9 .
C7 C8 C9 110.8(2) .
C7 C8 H8A 109.5 .
C9 C8 H8A 109.5 .
C7 C8 H8B 109.5 .
C9 C8 H8B 109.5 .
H8A C8 H8B 108.1 .
C8 C9 C4 112.41(18) .
C8 C9 C10 112.28(18) .
C4 C9 C10 116.71(18) .
C8 C9 H9 104.7 .
C4 C9 H9 104.7 .
C10 C9 H9 104.7 .
C15 C10 C11 108.96(18) .
C15 C10 C1 107.55(19) .
C11 C10 C1 105.73(17) .
C15 C10 C9 108.80(19) .
C11 C10 C9 114.02(19) .
C1 C10 C9 111.56(17) .
O2 C11 C10 109.94(18) .
O2 C11 H11A 109.7 .
C10 C11 H11A 109.7 .
O2 C11 H11B 109.7 .
C10 C11 H11B 109.7 .
H11A C11 H11B 108.2 .
O2 C12 O1 109.88(18) .
O2 C12 C14 111.1(2) .
O1 C12 C14 106.15(19) .
O2 C12 C13 106.2(2) .
O1 C12 C13 111.07(19) .
C14 C12 C13 112.5(2) .
C12 C13 H13A 109.5 .
C12 C13 H13B 109.5 .
H13A C13 H13B 109.5 .
C12 C13 H13C 109.5 .
H13A C13 H13C 109.5 .
H13B C13 H13C 109.5 .
C12 C14 H14A 109.5 .
C12 C14 H14B 109.5 .
H14A C14 H14B 109.5 .
C12 C14 H14C 109.5 .
H14A C14 H14C 109.5 .
H14B C14 H14C 109.5 .
C10 C15 H15A 109.5 .
C10 C15 H15B 109.5 .
H15A C15 H15B 109.5 .
C10 C15 H15C 109.5 .
H15A C15 H15C 109.5 .
H15B C15 H15C 109.5 .
C4 C16 H16A 109.5 .
C4 C16 H16B 109.5 .
H16A C16 H16B 109.5 .
C4 C16 H16C 109.5 .
H16A C16 H16C 109.5 .
H16B C16 H16C 109.5 .
C6 C17 H17A 120.0 .
C6 C17 H17B 120.0 .
H17A C17 H17B 120.0 .
C19 C18 C5 115.2(2) .
C19 C18 H18A 108.5 .
C5 C18 H18A 108.5 .
C19 C18 H18B 108.5 .
C5 C18 H18B 108.5 .
H18A C18 H18B 107.5 .
C19 C19 C18 114.4(2) 2_765
C19 C19 H19A 108.7 2_765
C18 C19 H19A 108.7 .
C19 C19 H19B 108.7 2_765
C18 C19 H19B 108.7 .
H19A C19 H19B 107.6 .
C12 O1 C1 112.72(17) .
C12 O2 C11 112.25(17) .

loop_
_geom_bond_atom_site_label_1
_geom_bond_atom_site_label_2
_geom_bond_distance
_geom_bond_site_symmetry_2
C1 O1 1.435(3) .
C1 C2 1.507(3) .
C1 C10 1.538(3) .
C1 H1 0.9800 .
C2 C3 1.526(3) .
C2 H2A 0.9700 .
C2 H2B 0.9700 .
C3 C4 1.553(3) .
C3 H3A 0.9700 .
C3 H3B 0.9700 .
C4 C16 1.530(3) .
C4 C9 1.550(3) .
C4 C5 1.570(3) .
C5 C6 1.515(3) .
C5 C18 1.537(3) .
C5 H5 0.9800 .
C6 C17 1.323(3) .
C6 C7 1.487(3) .
C7 C8 1.527(3) .
C7 H7A 0.9700 .
C7 H7B 0.9700 .
C8 C9 1.531(3) .
C8 H8A 0.9700 .
C8 H8B 0.9700 .
C9 C10 1.554(3) .
C9 H9 0.9800 .
C10 C15 1.528(3) .
C10 C11 1.536(3) .
C11 O2 1.428(3) .
C11 H11A 0.9700 .
C11 H11B 0.9700 .
C12 O2 1.422(3) .
C12 O1 1.425(3) .
C12 C14 1.512(4) .
C12 C13 1.514(4) .
C13 H13A 0.9600 .
C13 H13B 0.9600 .
C13 H13C 0.9600 .
C14 H14A 0.9600 .
C14 H14B 0.9600 .
C14 H14C 0.9600 .
C15 H15A 0.9600 .
C15 H15B 0.9600 .
C15 H15C 0.9600 .
C16 H16A 0.9600 .
C16 H16B 0.9600 .
C16 H16C 0.9600 .
C17 H17A 0.9300 .
C17 H17B 0.9300 .
C18 C19 1.534(3) .
C18 H18A 0.9700 .
C18 H18B 0.9700 .
C19 C19 1.507(5) 2_765
C19 H19A 0.9700 .
C19 H19B 0.9700 .

loop_
_geom_torsion_atom_site_label_1
_geom_torsion_atom_site_label_2
_geom_torsion_atom_site_label_3
_geom_torsion_atom_site_label_4
_geom_torsion
_geom_torsion_site_symmetry_4
O1 C1 C2 C3 -60.9(2) .
C10 C1 C2 C3 61.4(2) .
C1 C2 C3 C4 -39.4(3) .
C2 C3 C4 C16 108.3(2) .
C2 C3 C4 C9 -16.2(2) .
C2 C3 C4 C5 -133.70(19) .
C16 C4 C5 C6 -68.7(2) .
C9 C4 C5 C6 54.5(2) .
C3 C4 C5 C6 172.21(17) .
C16 C4 C5 C18 60.4(2) .
C9 C4 C5 C18 -176.44(17) .
C3 C4 C5 C18 -58.7(2) .
C18 C5 C6 C17 -7.0(3) .
C4 C5 C6 C17 121.9(3) .
C18 C5 C6 C7 175.47(18) .
C4 C5 C6 C7 -55.6(2) .
C17 C6 C7 C8 -122.9(3) .
C5 C6 C7 C8 54.8(3) .
C6 C7 C8 C9 -53.8(3) .
C7 C8 C9 C4 56.1(3) .
C7 C8 C9 C10 -169.88(19) .
C16 C4 C9 C8 63.9(2) .
C3 C4 C9 C8 -173.74(16) .
C5 C4 C9 C8 -56.0(2) .
C16 C4 C9 C10 -67.9(2) .
C3 C4 C9 C10 54.5(2) .
C5 C4 C9 C10 172.18(16) .
O1 C1 C10 C15 -143.75(18) .
C2 C1 C10 C15 95.6(2) .
O1 C1 C10 C11 -27.5(2) .
C2 C1 C10 C11 -148.07(19) .
O1 C1 C10 C9 97.0(2) .
C2 C1 C10 C9 -23.6(2) .
C8 C9 C10 C15 75.5(2) .
C4 C9 C10 C15 -152.65(18) .
C8 C9 C10 C11 -46.3(2) .
C4 C9 C10 C11 85.5(2) .
C8 C9 C10 C1 -166.03(18) .
C4 C9 C10 C1 -34.2(2) .
C15 C10 C11 O2 80.1(2) .
C1 C10 C11 O2 -35.2(2) .
C9 C10 C11 O2 -158.16(17) .
C6 C5 C18 C19 -79.7(2) .
C4 C5 C18 C19 152.62(18) .
C5 C18 C19 C19 -70.3(2) 2_765
O2 C12 O1 C1 -34.7(2) .
C14 C12 O1 C1 -154.90(18) .
C13 C12 O1 C1 82.6(3) .
C2 C1 O1 C12 -169.75(17) .
C10 C1 O1 C12 67.3(2) .
O1 C12 O2 C11 -32.7(2) .
C14 C12 O2 C11 84.5(2) .
C13 C12 O2 C11 -152.89(19) .
C10 C11 O2 C12 70.7(2) .
